data_7047999
loop_
_publ_author_name
'Pape, Veronika F. S.'
'May, N\'ora V'
'G\'al, G Tam\'as'
'Szatm\'ari, Istv\'an'
'Szeri, Fl\'ora'
'F\"ul\"op, Ferenc'
'Szak\'acs, Gergely'
'Enyedy, \'Eva A'

_publ_section_title
;
 Impact of copper and iron binding properties on the anticancer activity
 of 8-hydroxyquinoline derived Mannich bases.
;
_journal_issue 47
_journal_name_full 'Dalton transactions (Cambridge, England : 2003)'
_journal_page_first 17032
_journal_page_last 17045
_journal_paper_doi 10.1039/c8dt03088j
_journal_volume 47
_journal_year 2018
_chemical_formula_moiety 'C17 H15 Cl F N2 O, Cl, H2 O'
_chemical_formula_sum 'C17 H17 Cl2 F N2 O2'
_chemical_formula_weight 371.22
_chemical_name_common
; 
5-chloro-7-{[(2-fluorobenzyl)amino]methyl}quinolin-8-ol
;
_space_group_crystal_system triclinic
_space_group_IT_number 2
_space_group_name_Hall '-P 1'
_space_group_name_H-M_alt 'P -1'
_symmetry_space_group_name_Hall '-P 1'
_symmetry_space_group_name_H-M 'P -1'
_atom_sites_solution_hydrogens difmap
_atom_sites_solution_primary difmap
_atom_sites_solution_secondary difmap
_audit_creation_method SHELXL-2014/7
_audit_update_record
;
2017-09-18 deposited with the CCDC.
2018-11-07 downloaded from the CCDC.
;
_cell_angle_alpha 95.430(2)
_cell_angle_beta 101.7900(10)
_cell_angle_gamma 99.440(2)
_cell_formula_units_Z 2
_cell_length_a 7.0220(3)
_cell_length_b 9.4970(5)
_cell_length_c 13.8230(6)
_cell_measurement_reflns_used 23627
_cell_measurement_temperature 293(2)
_cell_measurement_theta_max 27.44
_cell_measurement_theta_min 3.02
_cell_volume 882.29(7)
_computing_cell_refinement 'CrystalClear (Rigaku/MSC Inc., 2005)'
_computing_data_collection 'CrystalClear (Rigaku/MSC Inc., 2005)'
_computing_data_reduction 'CrystalClear (Rigaku/MSC Inc., 2005)'
_computing_molecular_graphics 'Mercury (Macrae, 2006)'
_computing_publication_material 'Spek, A.L. (2003). J.Appl.Cryst. 36,7-13.'
_computing_structure_refinement 'SHELXL-2014/7 (Sheldrick, 2014)'
_computing_structure_solution 'Sir2014 (Burla, 2015)'
_diffrn_ambient_temperature 293(2)
_diffrn_detector_area_resol_mean 10.0000
_diffrn_measured_fraction_theta_full 0.999
_diffrn_measured_fraction_theta_max 0.999
_diffrn_measurement_details
;
 scan:  N=1,PHI=90.0,CHI=40.0,OMEGA=20.0,200.0,5.0,COUPLE=0.00                 
 scan:  N=2,PHI=270.0,CHI=40.0,OMEGA=20.0,200.0,5.0,COUPLE=0.00                
 scan:  N=3,PHI=0.0,CHI=0.0,OMEGA=20.0,200.0,5.0,COUPLE=0.00                   
 scan:  N=4,PHI=90.0,CHI=0.0,OMEGA=20.0,200.0,5.0,COUPLE=0.00                  
 scan:  N=5,PHI=0.0,CHI=40.0,OMEGA=20.0,200.0,5.0,COUPLE=0.00                  
 Orientation Matrix:
    UB11  0.1141 UB12 -0.0073 UB13  0.0548
    UB21  0.0348 UB22  0.1074 UB23  0.0142
    UB31 -0.0879 UB32 -0.0011 UB33  0.0486
    Matrix type: 'd*Trek'
;
_diffrn_measurement_device RAXIS-RAPID
_diffrn_measurement_method dtprofit.ref
_diffrn_radiation_detector RX
_diffrn_radiation_monochromator 'Graphite Monochromator'
_diffrn_radiation_source 'Sealed Tube'
_diffrn_radiation_type MoK\a
_diffrn_radiation_wavelength 0.71073
_diffrn_reflns_av_R_equivalents 0.0357
_diffrn_reflns_av_unetI/netI 0.0165
_diffrn_reflns_Laue_measured_fraction_full 0.999
_diffrn_reflns_Laue_measured_fraction_max 0.999
_diffrn_reflns_limit_h_max 9
_diffrn_reflns_limit_h_min -9
_diffrn_reflns_limit_k_max 12
_diffrn_reflns_limit_k_min -12
_diffrn_reflns_limit_l_max 17
_diffrn_reflns_limit_l_min -17
_diffrn_reflns_number 34133
_diffrn_reflns_point_group_measured_fraction_full 0.999
_diffrn_reflns_point_group_measured_fraction_max 0.999
_diffrn_reflns_theta_full 25.242
_diffrn_reflns_theta_max 27.436
_diffrn_reflns_theta_min 3.017
_diffrn_source_current 40.0000
_diffrn_source_power 2.0000
_diffrn_source_voltage 50.0000
_exptl_absorpt_coefficient_mu 0.389
_exptl_absorpt_correction_T_max 0.8590
_exptl_absorpt_correction_T_min 0.5925
_exptl_absorpt_correction_type numerical
_exptl_absorpt_process_details
;
 T.Higashi, Numerical Absorption Correction, NUMABS, 2002
;
_exptl_crystal_colour Green
_exptl_crystal_density_diffrn 1.397
_exptl_crystal_description Chunk
_exptl_crystal_F_000 384
_exptl_crystal_size_max 0.500
_exptl_crystal_size_mid 0.500
_exptl_crystal_size_min 0.300
_refine_diff_density_max 0.264
_refine_diff_density_min -0.175
_refine_diff_density_rms 0.052
_refine_ls_extinction_method none
_refine_ls_goodness_of_fit_ref 1.062
_refine_ls_hydrogen_treatment mixed
_refine_ls_matrix_type full
_refine_ls_number_parameters 229
_refine_ls_number_reflns 4014
_refine_ls_number_restraints 0
_refine_ls_restrained_S_all 1.062
_refine_ls_R_factor_all 0.0452
_refine_ls_R_factor_gt 0.0385
_refine_ls_shift/su_max 0.000
_refine_ls_shift/su_mean 0.000
_refine_ls_structure_factor_coef Fsqd
_refine_ls_weighting_details 'w=1/[\s^2^(Fo^2^)+(0.0570P)^2^+0.1551P] where P=(Fo^2^+2Fc^2^)/3'
_refine_ls_weighting_scheme calc
_refine_ls_wR_factor_gt 0.1021
_refine_ls_wR_factor_ref 0.1078
_reflns_Friedel_coverage 0.000
_reflns_number_gt 3421
_reflns_number_total 4014
_reflns_threshold_expression 'I > 2\s(I)'
_cod_data_source_file c8dt03088j2.cif
_cod_data_source_block shelx_CCDC2
_cod_depositor_comments
;
The following automatic conversions were performed:

'_exptl_absorpt_correction_type' value 'Numerical' changed to
'numerical' according to
/home/data/users/saulius/crontab/automatic-downloads/rss-feeds/RSC/lib/dictionaries/cif_core.dic
dictionary named 'cif_core.dic' version 2.4.2 from 2011-04-26.

Automatic conversion script
Id: cif_fix_values 4973 2017-02-22 13:04:09Z antanas 

 Adding full bibliography for 7047997--7048001.cif.
;
_cod_database_code 7047999
_shelx_shelxl_version_number 2014/7
_shelx_space_group_comment
;
The symmetry employed for this shelxl refinement is uniquely defined
by the following loop, which should always be used as a source of
symmetry information in preference to the above space-group names.
They are only intended as comments.
;
_shelx_estimated_absorpt_t_min 0.829
_shelx_estimated_absorpt_t_max 0.892

loop_
_space_group_symop_operation_xyz
'x, y, z'
'-x, -y, -z'

loop_
_atom_site_label
_atom_site_type_symbol
_atom_site_fract_x
_atom_site_fract_y
_atom_site_fract_z
_atom_site_U_iso_or_equiv
_atom_site_adp_type
_atom_site_occupancy
_atom_site_site_symmetry_order
_atom_site_calc_flag
_atom_site_refinement_flags_posn
_atom_site_refinement_flags_adp
Cl1 Cl 0.85641(6) 0.85200(5) 0.43005(4) 0.06747(15) Uani 1 1 d . .
F1 F 0.41379(16) 0.08822(13) 0.11163(11) 0.0862(4) Uani 1 1 d . .
O1 O 0.11853(17) 0.43225(13) 0.38152(9) 0.0571(3) Uani 1 1 d . .
H1O H 0.055(3) 0.443(2) 0.4223(18) 0.085(7) Uiso 1 1 d . .
N1 N 0.20945(19) 0.65572(14) 0.53693(9) 0.0511(3) Uani 1 1 d . .
N10 N 0.21120(17) 0.41016(12) 0.16353(8) 0.0410(3) Uani 1 1 d . .
H10A H 0.2573 0.4912 0.1415 0.049 Uiso 1 1 calc R U
H10B H 0.1001 0.4211 0.1824 0.049 Uiso 1 1 calc R U
C2 C 0.2560(3) 0.76509(19) 0.60946(12) 0.0580(4) Uani 1 1 d . .
H2 H 0.1704 0.7717 0.6522 0.070 Uiso 1 1 calc R U
C3 C 0.4269(3) 0.87167(18) 0.62555(12) 0.0585(4) Uani 1 1 d . .
H3 H 0.4518 0.9469 0.6773 0.070 Uiso 1 1 calc R U
C4 C 0.5553(2) 0.86429(17) 0.56516(12) 0.0534(4) Uani 1 1 d . .
H4 H 0.6700 0.9338 0.5757 0.064 Uiso 1 1 calc R U
C4A C 0.5139(2) 0.75018(15) 0.48579(10) 0.0454(3) Uani 1 1 d . .
C5 C 0.6364(2) 0.72972(16) 0.41792(11) 0.0482(3) Uani 1 1 d . .
C6 C 0.5878(2) 0.61620(16) 0.34387(11) 0.0478(3) Uani 1 1 d . .
H6 H 0.6719 0.6050 0.3009 0.057 Uiso 1 1 calc R U
C7 C 0.4102(2) 0.51543(15) 0.33205(10) 0.0436(3) Uani 1 1 d . .
C8 C 0.2865(2) 0.53136(15) 0.39571(10) 0.0436(3) Uani 1 1 d . .
C8A C 0.3358(2) 0.64817(15) 0.47445(10) 0.0438(3) Uani 1 1 d . .
C9 C 0.3597(2) 0.38798(15) 0.25202(10) 0.0440(3) Uani 1 1 d . .
H9A H 0.4792 0.3718 0.2314 0.053 Uiso 1 1 calc R U
H9B H 0.3071 0.3029 0.2788 0.053 Uiso 1 1 calc R U
C11 C 0.1632(2) 0.28865(15) 0.07922(11) 0.0495(3) Uani 1 1 d . .
H11A H 0.0572 0.3061 0.0273 0.059 Uiso 1 1 calc R U
H11B H 0.2786 0.2866 0.0511 0.059 Uiso 1 1 calc R U
C12 C 0.1017(2) 0.14474(15) 0.11181(11) 0.0454(3) Uani 1 1 d . .
C13 C 0.2292(2) 0.04892(17) 0.12665(13) 0.0546(4) Uani 1 1 d . .
C14 C 0.1790(3) -0.08427(18) 0.15583(14) 0.0673(5) Uani 1 1 d . .
H14 H 0.2691 -0.1462 0.1645 0.081 Uiso 1 1 calc R U
C15 C -0.0077(3) -0.12282(18) 0.17170(15) 0.0732(5) Uani 1 1 d . .
H15 H -0.0447 -0.2116 0.1924 0.088 Uiso 1 1 calc R U
C16 C -0.1410(3) -0.0315(2) 0.15731(17) 0.0743(5) Uani 1 1 d . .
H16 H -0.2680 -0.0593 0.1674 0.089 Uiso 1 1 calc R U
C17 C -0.0866(3) 0.10146(18) 0.12787(14) 0.0597(4) Uani 1 1 d . .
H17 H -0.1774 0.1628 0.1187 0.072 Uiso 1 1 calc R U
Cl2 Cl 0.78054(6) 0.47363(5) 0.13137(3) 0.06019(14) Uani 1 1 d . .
O2 O 0.4199(2) 0.64003(14) 0.09311(12) 0.0609(3) Uani 1 1 d . .
H2O H 0.527(4) 0.608(3) 0.102(2) 0.101(9) Uiso 1 1 d . .
H2W H 0.374(4) 0.623(3) 0.036(2) 0.084(8) Uiso 1 1 d . .

loop_
_atom_site_aniso_label
_atom_site_aniso_U_11
_atom_site_aniso_U_22
_atom_site_aniso_U_33
_atom_site_aniso_U_23
_atom_site_aniso_U_13
_atom_site_aniso_U_12
Cl1 0.0523(2) 0.0592(3) 0.0801(3) 0.0013(2) 0.0103(2) -0.01043(18)
F1 0.0527(6) 0.0738(7) 0.1326(11) 0.0024(7) 0.0238(6) 0.0157(5)
O1 0.0500(6) 0.0580(7) 0.0561(6) -0.0101(5) 0.0173(5) -0.0076(5)
N1 0.0491(7) 0.0543(7) 0.0463(6) -0.0024(5) 0.0073(5) 0.0083(5)
N10 0.0411(6) 0.0353(5) 0.0451(6) 0.0021(4) 0.0098(5) 0.0047(4)
C2 0.0611(10) 0.0611(10) 0.0485(8) -0.0048(7) 0.0094(7) 0.0123(8)
C3 0.0676(10) 0.0523(9) 0.0475(8) -0.0068(7) 0.0011(7) 0.0103(7)
C4 0.0570(9) 0.0456(8) 0.0485(8) 0.0018(6) -0.0017(7) 0.0030(6)
C4A 0.0475(7) 0.0412(7) 0.0424(7) 0.0059(5) -0.0004(6) 0.0065(6)
C5 0.0428(7) 0.0440(7) 0.0516(8) 0.0074(6) 0.0027(6) 0.0001(6)
C6 0.0456(7) 0.0482(8) 0.0482(8) 0.0065(6) 0.0097(6) 0.0054(6)
C7 0.0454(7) 0.0405(7) 0.0416(7) 0.0037(5) 0.0046(6) 0.0060(6)
C8 0.0423(7) 0.0432(7) 0.0415(7) 0.0032(5) 0.0044(5) 0.0050(5)
C8A 0.0453(7) 0.0437(7) 0.0396(7) 0.0049(5) 0.0031(5) 0.0087(6)
C9 0.0452(7) 0.0406(7) 0.0453(7) 0.0033(5) 0.0088(6) 0.0084(5)
C11 0.0604(9) 0.0416(7) 0.0437(7) -0.0010(6) 0.0116(6) 0.0055(6)
C12 0.0499(8) 0.0369(7) 0.0451(7) -0.0040(5) 0.0076(6) 0.0047(6)
C13 0.0496(8) 0.0440(8) 0.0634(9) -0.0090(7) 0.0065(7) 0.0057(6)
C14 0.0809(12) 0.0411(8) 0.0720(11) -0.0044(7) -0.0005(9) 0.0176(8)
C15 0.1016(16) 0.0393(8) 0.0731(12) 0.0025(7) 0.0213(11) -0.0022(9)
C16 0.0762(12) 0.0534(10) 0.0944(14) 0.0027(9) 0.0381(11) -0.0046(9)
C17 0.0576(9) 0.0483(8) 0.0736(11) 0.0018(7) 0.0204(8) 0.0073(7)
Cl2 0.0498(2) 0.0638(3) 0.0699(3) 0.00615(19) 0.01415(18) 0.01982(18)
O2 0.0658(8) 0.0557(7) 0.0669(9) 0.0135(6) 0.0202(7) 0.0185(6)

loop_
_atom_type_symbol
_atom_type_description
_atom_type_scat_dispersion_real
_atom_type_scat_dispersion_imag
_atom_type_scat_source
C C 0.0033 0.0016 'International Tables Vol C Tables 4.2.6.8 and 6.1.1.4'
H H 0.0000 0.0000 'International Tables Vol C Tables 4.2.6.8 and 6.1.1.4'
Cl Cl 0.1484 0.1585 'International Tables Vol C Tables 4.2.6.8 and 6.1.1.4'
F F 0.0171 0.0103 'International Tables Vol C Tables 4.2.6.8 and 6.1.1.4'
N N 0.0061 0.0033 'International Tables Vol C Tables 4.2.6.8 and 6.1.1.4'
O O 0.0106 0.0060 'International Tables Vol C Tables 4.2.6.8 and 6.1.1.4'

loop_
_geom_angle_atom_site_label_1
_geom_angle_atom_site_label_2
_geom_angle_atom_site_label_3
_geom_angle
C8 O1 H1O 114.1(17)
C2 N1 C8A 117.41(14)
C9 N10 C11 113.79(11)
C9 N10 H10A 108.8
C11 N10 H10A 108.8
C9 N10 H10B 108.8
C11 N10 H10B 108.8
H10A N10 H10B 107.7
N1 C2 C3 123.73(16)
N1 C2 H2 118.1
C3 C2 H2 118.1
C4 C3 C2 119.53(15)
C4 C3 H3 120.2
C2 C3 H3 120.2
C3 C4 C4A 119.59(15)
C3 C4 H4 120.2
C4A C4 H4 120.2
C4 C4A C5 125.13(14)
C4 C4A C8A 116.92(14)
C5 C4A C8A 117.96(13)
C6 C5 C4A 121.83(13)
C6 C5 Cl1 118.96(12)
C4A C5 Cl1 119.21(11)
C5 C6 C7 120.26(14)
C5 C6 H6 119.9
C7 C6 H6 119.9
C8 C7 C6 119.94(13)
C8 C7 C9 119.89(12)
C6 C7 C9 120.14(13)
O1 C8 C7 117.79(12)
O1 C8 C8A 121.53(13)
C7 C8 C8A 120.68(13)
N1 C8A C4A 122.82(13)
N1 C8A C8 117.86(13)
C4A C8A C8 119.32(13)
N10 C9 C7 111.74(11)
N10 C9 H9A 109.3
C7 C9 H9A 109.3
N10 C9 H9B 109.3
C7 C9 H9B 109.3
H9A C9 H9B 107.9
C12 C11 N10 112.55(12)
C12 C11 H11A 109.1
N10 C11 H11A 109.1
C12 C11 H11B 109.1
N10 C11 H11B 109.1
H11A C11 H11B 107.8
C13 C12 C17 116.70(14)
C13 C12 C11 121.61(14)
C17 C12 C11 121.69(14)
F1 C13 C14 118.32(15)
F1 C13 C12 118.02(15)
C14 C13 C12 123.66(16)
C15 C14 C13 117.97(17)
C15 C14 H14 121.0
C13 C14 H14 121.0
C14 C15 C16 120.65(17)
C14 C15 H15 119.7
C16 C15 H15 119.7
C15 C16 C17 120.10(18)
C15 C16 H16 120.0
C17 C16 H16 120.0
C16 C17 C12 120.92(17)
C16 C17 H17 119.5
C12 C17 H17 119.5
H2O O2 H2W 105(2)

loop_
_geom_bond_atom_site_label_1
_geom_bond_atom_site_label_2
_geom_bond_distance
Cl1 C5 1.7416(15)
F1 C13 1.3522(19)
O1 C8 1.3496(18)
O1 H1O 0.80(2)
N1 C2 1.322(2)
N1 C8A 1.364(2)
N10 C9 1.4924(18)
N10 C11 1.5037(17)
N10 H10A 0.8900
N10 H10B 0.8900
C2 C3 1.401(2)
C2 H2 0.9300
C3 C4 1.354(3)
C3 H3 0.9300
C4 C4A 1.416(2)
C4 H4 0.9300
C4A C5 1.417(2)
C4A C8A 1.421(2)
C5 C6 1.362(2)
C6 C7 1.412(2)
C6 H6 0.9300
C7 C8 1.372(2)
C7 C9 1.5034(18)
C8 C8A 1.4236(19)
C9 H9A 0.9700
C9 H9B 0.9700
C11 C12 1.503(2)
C11 H11A 0.9700
C11 H11B 0.9700
C12 C13 1.378(2)
C12 C17 1.387(2)
C13 C14 1.377(3)
C14 C15 1.370(3)
C14 H14 0.9300
C15 C16 1.375(3)
C15 H15 0.9300
C16 C17 1.381(3)
C16 H16 0.9300
C17 H17 0.9300
O2 H2O 0.85(3)
O2 H2W 0.78(3)
